data_7128910
loop_
_publ_author_name
'Thiele, Maike'
'Octa-Smolin, Frescilia'
'Th\"olke, Simon'
'W\"olper, Christoph'
'Linders, J\"urgen'
'Mayer, Christian'
'Haberhauer, Gebhard'
'Niemeyer, Jochen'

_publ_section_title
;
 A supramolecular double-helix based on complementary
 phosphate-guanidinium pairing.
;
_journal_issue 77
_journal_name_full 'Chemical communications (Cambridge, England)'
_journal_page_first 9842
_journal_page_last 9845
_journal_paper_doi 10.1039/d1cc04644f
_journal_volume 57
_journal_year 2021
_chemical_absolute_configuration syn
_chemical_formula_sum 'C64 H52 N2 O4'
_chemical_formula_weight 913.07
_space_group_crystal_system tetragonal
_space_group_IT_number 96
_space_group_name_Hall 'P 4nw 2abw'
_space_group_name_H-M_alt 'P 43 21 2'
_atom_sites_solution_hydrogens geom
_atom_sites_solution_primary direct
_atom_sites_solution_secondary difmap
_audit_creation_method SHELXL-2017/1
_audit_update_record
;
2021-04-16 deposited with the CCDC.	2021-08-27 downloaded from the CCDC.
;
_cell_angle_alpha 90
_cell_angle_beta 90
_cell_angle_gamma 90
_cell_formula_units_Z 4
_cell_length_a 10.0422(3)
_cell_length_b 10.0422(3)
_cell_length_c 53.3248(16)
_cell_measurement_reflns_used 9882
_cell_measurement_temperature 104(2)
_cell_measurement_theta_max 79.53
_cell_measurement_theta_min 3.32
_cell_volume 5377.6(3)
_computing_cell_refinement 'Bruker APEX3(v2017.3-0)'
_computing_data_collection 'Bruker APEX3(v2017.3-0)'
_computing_data_reduction 'Bruker APEX3(v2017.3-0)'
_computing_molecular_graphics 'ORTEP/PLATON (Spek)'
_computing_publication_material 'BRUKER AXS SHELXTL (c) 2008 / Vers. 2008/4'
_computing_structure_refinement 'SHELXL-2017/1 (Sheldrick, 2017)'
_computing_structure_solution 'Bruker APEX3(v2017.3-0)'
_diffrn_ambient_temperature 104(2)
_diffrn_detector_area_resol_mean 7.3910
_diffrn_measured_fraction_theta_full 1.000
_diffrn_measured_fraction_theta_max 0.991
_diffrn_measurement_device_type 'Bruker D8 Venture (Photon II detector)'
_diffrn_measurement_method 'Data collection strategy APEX 3/Queen'
_diffrn_radiation_monochromator 'multilayer mirror'
_diffrn_radiation_type CuK\a
_diffrn_radiation_wavelength 1.54178
_diffrn_reflns_av_R_equivalents 0.0412
_diffrn_reflns_av_unetI/netI 0.0133
_diffrn_reflns_Laue_measured_fraction_full 1.000
_diffrn_reflns_Laue_measured_fraction_max 0.991
_diffrn_reflns_limit_h_max 12
_diffrn_reflns_limit_h_min -12
_diffrn_reflns_limit_k_max 12
_diffrn_reflns_limit_k_min -11
_diffrn_reflns_limit_l_max 66
_diffrn_reflns_limit_l_min -68
_diffrn_reflns_number 84164
_diffrn_reflns_point_group_measured_fraction_full 1.000
_diffrn_reflns_point_group_measured_fraction_max 0.987
_diffrn_reflns_theta_full 67.679
_diffrn_reflns_theta_max 79.876
_diffrn_reflns_theta_min 3.315
_diffrn_source 'micro-focus sealed tube'
_diffrn_source_type 'INCOATEC I\mS 3.0'
_exptl_absorpt_coefficient_mu 0.547
_exptl_absorpt_correction_T_max 0.75
_exptl_absorpt_correction_T_min 0.68
_exptl_absorpt_correction_type multi-scan
_exptl_absorpt_process_details
; 
 SADABS
 R.H. Blessing, Acta Cryst. (1995) A51 33-38 
;
_exptl_crystal_colour colourless
_exptl_crystal_density_diffrn 1.128
_exptl_crystal_description tablet
_exptl_crystal_F_000 1928
_exptl_crystal_size_max 0.101
_exptl_crystal_size_mid 0.079
_exptl_crystal_size_min 0.052
_refine_diff_density_max 0.521
_refine_diff_density_min -0.574
_refine_diff_density_rms 0.044
_refine_ls_abs_structure_details
;
 Flack x determined using 2131 quotients [(I+)-(I-)]/[(I+)+(I-)]
 (Parsons, Flack and Wagner, Acta Cryst. B69 (2013) 249-259).
;
_refine_ls_abs_structure_Flack 0.24(5)
_refine_ls_extinction_method none
_refine_ls_goodness_of_fit_ref 1.028
_refine_ls_hydrogen_treatment constr
_refine_ls_matrix_type full
_refine_ls_number_parameters 328
_refine_ls_number_reflns 5790
_refine_ls_number_restraints 84
_refine_ls_restrained_S_all 1.026
_refine_ls_R_factor_all 0.0478
_refine_ls_R_factor_gt 0.0453
_refine_ls_shift/su_max 0.001
_refine_ls_shift/su_mean 0.000
_refine_ls_structure_factor_coef Fsqd
_refine_ls_weighting_details 'w=1/[\s^2^(Fo^2^)+(0.0670P)^2^+2.3338P] where P=(Fo^2^+2Fc^2^)/3'
_refine_ls_weighting_scheme calc
_refine_ls_wR_factor_gt 0.1187
_refine_ls_wR_factor_ref 0.1217
_reflns_Friedel_coverage 0.658
_reflns_Friedel_fraction_full 1.000
_reflns_Friedel_fraction_max 0.980
_reflns_number_gt 5496
_reflns_number_total 5790
_reflns_threshold_expression 'I > 2\s(I)'
_cod_data_source_file d1cc04644f2.cif
_cod_data_source_block mt_383m_sq
_cod_depositor_comments
;
The following automatic conversions were performed:

data item '_atom_sites_solution_secondary' value 'diffmap' was
changed to 'difmap'.

Automatic conversion script
Id: cif_fix_values 7556 2019-12-06 15:28:31Z antanas 

 Adding full bibliography for 7128905--7128910.cif.
;
_cod_original_cell_volume 5377.6(4)
_cod_database_code 7128910
_shelx_shelxl_version_number 2017/1
_shelx_space_group_comment
;
The symmetry employed for this shelxl refinement is uniquely defined
by the following loop, which should always be used as a source of
symmetry information in preference to the above space-group names.
They are only intended as comments.
;
_shelx_estimated_absorpt_t_min 0.947
_shelx_estimated_absorpt_t_max 0.972

loop_
_space_group_symop_operation_xyz
'x, y, z'
'-x, -y, z+1/2'
'-y+1/2, x+1/2, z+3/4'
'y+1/2, -x+1/2, z+1/4'
'-x+1/2, y+1/2, -z+3/4'
'x+1/2, -y+1/2, -z+1/4'
'y, x, -z'
'-y, -x, -z+1/2'

loop_
_atom_site_label
_atom_site_type_symbol
_atom_site_fract_x
_atom_site_fract_y
_atom_site_fract_z
_atom_site_U_iso_or_equiv
_atom_site_adp_type
_atom_site_occupancy
_atom_site_site_symmetry_order
_atom_site_calc_flag
_atom_site_refinement_flags_posn
_atom_site_refinement_flags_adp
_atom_site_refinement_flags_occupancy
_atom_site_disorder_assembly
_atom_site_disorder_group
C1 C 0.5281(2) 1.0118(2) 0.63931(4) 0.0241(4) Uani 1 1 d . . . . .
O1 O 0.78287(17) 1.11809(17) 0.56051(3) 0.0318(4) Uani 1 1 d . . . . .
N1 N 0.6676(2) 0.9945(2) 0.58777(4) 0.0303(4) Uani 1 1 d . . . . .
C2 C 0.6141(2) 1.1004(2) 0.62754(4) 0.0271(5) Uani 1 1 d . . . . .
O2 O 0.81107(17) 0.89271(17) 0.56107(3) 0.0329(4) Uani 1 1 d . . . . .
C3 C 0.7112(2) 1.1706(2) 0.64150(5) 0.0308(5) Uani 1 1 d . . . . .
H3 H 0.766094 1.234190 0.633326 0.037 Uiso 1 1 calc R U . . .
C4 C 0.7270(2) 1.1480(3) 0.66657(5) 0.0333(5) Uani 1 1 d . . . . .
H4 H 0.791625 1.197078 0.675727 0.040 Uiso 1 1 calc R U . . .
C5 C 0.6476(3) 1.0519(3) 0.67901(4) 0.0304(5) Uani 1 1 d . . . . .
C6 C 0.6686(3) 1.0214(3) 0.70466(5) 0.0389(6) Uani 1 1 d . . . . .
H6 H 0.735459 1.067414 0.713820 0.047 Uiso 1 1 calc R U . . .
C7 C 0.5938(3) 0.9270(3) 0.71624(5) 0.0441(7) Uani 1 1 d . . . . .
H7 H 0.609027 0.907507 0.733435 0.053 Uiso 1 1 calc R U . . .
C8 C 0.4941(3) 0.8575(3) 0.70310(4) 0.0379(6) Uani 1 1 d . . . . .
H8 H 0.443058 0.791138 0.711395 0.046 Uiso 1 1 calc R U . . .
C9 C 0.4705(2) 0.8855(2) 0.67835(4) 0.0288(5) Uani 1 1 d . . . . .
H9 H 0.402753 0.838425 0.669645 0.035 Uiso 1 1 calc R U . . .
C10 C 0.5456(2) 0.9835(2) 0.66555(4) 0.0263(4) Uani 1 1 d . . . . .
C11 C 0.4278(2) 0.9419(2) 0.62346(4) 0.0241(4) Uani 1 1 d . . . . .
C12 C 0.4758(2) 0.8728(2) 0.60275(4) 0.0243(4) Uani 1 1 d . . . . .
C13 C 0.3852(3) 0.8156(2) 0.58509(4) 0.0265(5) Uani 1 1 d . . . . .
C14 C 0.2504(3) 0.8269(2) 0.58859(4) 0.0276(5) Uani 1 1 d . . . . .
H14 H 0.191231 0.788150 0.576753 0.033 Uiso 1 1 calc R U . . .
C15 C 0.1981(2) 0.8956(2) 0.60963(4) 0.0252(4) Uani 1 1 d . . . . .
C16 C 0.0585(3) 0.9080(2) 0.61310(4) 0.0301(5) Uani 1 1 d . . . . .
H16 H -0.000721 0.871393 0.601043 0.036 Uiso 1 1 calc R U . . .
C17 C 0.0086(2) 0.9723(2) 0.63366(5) 0.0314(5) Uani 1 1 d . . . . .
H17 H -0.084989 0.977910 0.636090 0.038 Uiso 1 1 calc R U . . .
C18 C 0.0959(2) 1.0302(2) 0.65123(4) 0.0303(5) Uani 1 1 d . . . . .
H18 H 0.060515 1.074469 0.665502 0.036 Uiso 1 1 calc R U . . .
C19 C 0.2308(2) 1.0236(2) 0.64801(4) 0.0280(5) Uani 1 1 d . . . . .
H19 H 0.287833 1.066041 0.659762 0.034 Uiso 1 1 calc R U . . .
C20 C 0.2868(2) 0.9540(2) 0.62731(4) 0.0244(4) Uani 1 1 d . . . . .
C21 C 0.6120(3) 1.1157(2) 0.59934(4) 0.0298(5) Uani 1 1 d . . . . .
H21A H 0.519497 1.129635 0.593506 0.036 Uiso 1 1 calc R U . . .
H21B H 0.665607 1.194194 0.594374 0.036 Uiso 1 1 calc R U . . .
C22 C 0.6238(2) 0.8664(2) 0.59811(4) 0.0271(5) Uani 1 1 d . . . . .
H22A H 0.671184 0.848023 0.614011 0.033 Uiso 1 1 calc R U . . .
H22B H 0.644194 0.793852 0.586148 0.033 Uiso 1 1 calc R U . . .
C23 C 0.7590(2) 0.9933(2) 0.56902(4) 0.0259(4) Uani 1 1 d . . . . .
C24 C 0.8797(3) 1.1396(3) 0.54037(4) 0.0323(5) Uani 1 1 d . . . . .
C25 C 0.8343(5) 1.0668(4) 0.51689(5) 0.0617(10) Uani 1 1 d . . . . .
H25A H 0.891450 1.091991 0.502769 0.093 Uiso 1 1 calc R U . . .
H25B H 0.741883 1.091080 0.513126 0.093 Uiso 1 1 calc R U . . .
H25C H 0.840219 0.970531 0.519632 0.093 Uiso 1 1 calc R U . . .
C26 C 1.0175(3) 1.0981(3) 0.54859(7) 0.0512(7) Uani 1 1 d . . . . .
H26A H 1.021978 1.000774 0.549622 0.077 Uiso 1 1 calc R U . . .
H26B H 1.036859 1.136536 0.565087 0.077 Uiso 1 1 calc R U . . .
H26C H 1.083160 1.130081 0.536396 0.077 Uiso 1 1 calc R U . . .
C27 C 0.8731(3) 1.2895(3) 0.53662(5) 0.0429(6) Uani 1 1 d . . . . .
H27A H 0.936048 1.315888 0.523491 0.064 Uiso 1 1 calc R U . . .
H27B H 0.896225 1.334477 0.552338 0.064 Uiso 1 1 calc R U . . .
H27C H 0.782641 1.314842 0.531615 0.064 Uiso 1 1 calc R U . . .
C28 C 0.4367(3) 0.7505(2) 0.56309(4) 0.0301(5) Uani 1 1 d . . . . .
C29 C 0.4813(3) 0.7012(2) 0.54436(4) 0.0335(5) Uani 1 1 d . . . . .
C30 C 0.5281(4) 0.6498(5) 0.52086(8) 0.0293(5) Uani 0.25 1 d D . P A -1
C36 C 0.6407(5) 0.5452(4) 0.47746(9) 0.0293(5) Uani 0.25 1 d D . P A -1
C31 C 0.5622(4) 0.7337(4) 0.50113(9) 0.0293(5) Uani 0.25 1 d D . P A -1
H31 H 0.547054 0.826774 0.502466 0.035 Uiso 0.25 1 calc R U P A -1
C32 C 0.6185(4) 0.6812(4) 0.47944(9) 0.0293(5) Uani 0.25 1 d D . P A -1
H32 H 0.641880 0.738596 0.465974 0.035 Uiso 0.25 1 calc R U P A -1
C33 C 0.6066(7) 0.4611(3) 0.49721(12) 0.0293(5) Uani 0.25 1 d D . P A -1
H33 H 0.621850 0.367970 0.495869 0.035 Uiso 0.25 1 calc R U P A -1
C34 C 0.5504(6) 0.5135(4) 0.51889(11) 0.0293(5) Uani 0.25 1 d D . P A -1
H34 H 0.527173 0.456141 0.532374 0.035 Uiso 0.25 1 calc R U P A -1
C30' C 0.5281(4) 0.6498(5) 0.52086(8) 0.0293(5) Uani 0.25 1 d D . P A -2
C31' C 0.6649(4) 0.6565(4) 0.51721(9) 0.0293(5) Uani 0.25 1 d D . P A -2
H31' H 0.720014 0.696763 0.529550 0.035 Uiso 0.25 1 calc R U P A -2
C32' C 0.7212(3) 0.6042(5) 0.49552(9) 0.0293(5) Uani 0.25 1 d D . P A -2
H32' H 0.814806 0.608921 0.493031 0.035 Uiso 0.25 1 calc R U P A -2
C36' C 0.6407(5) 0.5452(4) 0.47746(9) 0.0293(5) Uani 0.25 1 d D . P A -2
C33' C 0.5036(5) 0.5387(6) 0.48109(12) 0.0293(5) Uani 0.25 1 d D . P A -2
H33' H 0.448516 0.498567 0.468737 0.035 Uiso 0.25 1 calc R U P A -2
C34' C 0.4473(4) 0.5909(7) 0.50278(12) 0.0293(5) Uani 0.25 1 d D . P A -2
H34' H 0.353747 0.586376 0.505262 0.035 Uiso 0.25 1 calc R U P A -2

loop_
_atom_site_aniso_label
_atom_site_aniso_U_11
_atom_site_aniso_U_22
_atom_site_aniso_U_33
_atom_site_aniso_U_23
_atom_site_aniso_U_13
_atom_site_aniso_U_12
C1 0.0267(11) 0.0211(10) 0.0245(10) -0.0050(8) 0.0046(8) 0.0029(8)
O1 0.0349(9) 0.0300(9) 0.0305(8) 0.0005(7) 0.0119(7) -0.0016(7)
N1 0.0368(11) 0.0221(9) 0.0319(9) -0.0003(8) 0.0124(8) 0.0029(8)
C2 0.0319(11) 0.0204(10) 0.0291(10) -0.0039(8) 0.0082(9) 0.0029(9)
O2 0.0329(9) 0.0301(8) 0.0356(8) -0.0052(7) 0.0093(7) 0.0031(7)
C3 0.0279(12) 0.0256(11) 0.0390(12) -0.0033(9) 0.0064(10) -0.0023(9)
C4 0.0291(12) 0.0309(12) 0.0399(12) -0.0080(10) 0.0015(10) -0.0026(10)
C5 0.0312(12) 0.0293(11) 0.0308(11) -0.0052(9) -0.0001(9) -0.0009(9)
C6 0.0453(15) 0.0400(14) 0.0315(11) -0.0053(11) -0.0063(11) -0.0050(12)
C7 0.0600(18) 0.0464(16) 0.0259(11) -0.0007(10) -0.0076(12) -0.0077(13)
C8 0.0545(16) 0.0331(13) 0.0262(10) -0.0011(9) 0.0037(11) -0.0073(12)
C9 0.0360(12) 0.0240(11) 0.0264(10) -0.0044(8) 0.0014(9) -0.0020(9)
C10 0.0296(11) 0.0243(11) 0.0249(10) -0.0039(8) 0.0044(8) 0.0024(9)
C11 0.0322(12) 0.0176(9) 0.0226(9) 0.0000(8) 0.0038(8) 0.0006(8)
C12 0.0338(12) 0.0175(10) 0.0217(9) -0.0003(8) 0.0041(8) 0.0023(8)
C13 0.0397(12) 0.0189(10) 0.0209(9) 0.0000(8) 0.0038(9) 0.0017(9)
C14 0.0374(12) 0.0222(10) 0.0231(10) -0.0009(8) -0.0019(9) -0.0007(9)
C15 0.0323(11) 0.0196(10) 0.0239(9) 0.0009(8) 0.0006(8) 0.0007(9)
C16 0.0335(12) 0.0246(11) 0.0323(11) 0.0011(9) -0.0042(9) -0.0004(9)
C17 0.0286(12) 0.0253(11) 0.0402(12) -0.0005(9) 0.0032(10) 0.0010(9)
C18 0.0338(12) 0.0250(11) 0.0322(11) -0.0051(9) 0.0076(10) 0.0005(9)
C19 0.0334(12) 0.0228(11) 0.0279(10) -0.0046(8) 0.0032(9) -0.0002(9)
C20 0.0311(11) 0.0188(10) 0.0232(9) 0.0017(8) 0.0040(8) 0.0002(8)
C21 0.0367(12) 0.0222(10) 0.0306(11) -0.0027(9) 0.0104(10) 0.0020(10)
C22 0.0334(12) 0.0201(10) 0.0278(10) -0.0013(8) 0.0067(9) 0.0040(9)
C23 0.0246(10) 0.0279(11) 0.0251(10) -0.0011(8) 0.0018(8) 0.0005(9)
C24 0.0325(12) 0.0410(14) 0.0235(10) -0.0009(9) 0.0044(9) -0.0055(11)
C25 0.094(3) 0.064(2) 0.0270(12) -0.0054(13) -0.0007(15) -0.0150(19)
C26 0.0332(14) 0.0530(18) 0.0674(19) 0.0112(15) 0.0077(14) -0.0053(13)
C27 0.0498(17) 0.0435(15) 0.0354(12) 0.0091(11) 0.0073(12) -0.0044(13)
C28 0.0436(14) 0.0227(11) 0.0241(10) -0.0016(8) 0.0013(9) -0.0017(10)
C29 0.0487(15) 0.0269(12) 0.0249(10) -0.0018(9) 0.0081(10) -0.0035(11)
C30 0.0280(16) 0.0336(17) 0.0264(9) -0.0105(13) -0.0014(13) -0.0023(8)
C36 0.0280(16) 0.0336(17) 0.0264(9) -0.0105(13) -0.0014(13) -0.0023(8)
C31 0.0280(16) 0.0336(17) 0.0264(9) -0.0105(13) -0.0014(13) -0.0023(8)
C32 0.0280(16) 0.0336(17) 0.0264(9) -0.0105(13) -0.0014(13) -0.0023(8)
C33 0.0280(16) 0.0336(17) 0.0264(9) -0.0105(13) -0.0014(13) -0.0023(8)
C34 0.0280(16) 0.0336(17) 0.0264(9) -0.0105(13) -0.0014(13) -0.0023(8)
C30' 0.0280(16) 0.0336(17) 0.0264(9) -0.0105(13) -0.0014(13) -0.0023(8)
C31' 0.0280(16) 0.0336(17) 0.0264(9) -0.0105(13) -0.0014(13) -0.0023(8)
C32' 0.0280(16) 0.0336(17) 0.0264(9) -0.0105(13) -0.0014(13) -0.0023(8)
C36' 0.0280(16) 0.0336(17) 0.0264(9) -0.0105(13) -0.0014(13) -0.0023(8)
C33' 0.0280(16) 0.0336(17) 0.0264(9) -0.0105(13) -0.0014(13) -0.0023(8)
C34' 0.0280(16) 0.0336(17) 0.0264(9) -0.0105(13) -0.0014(13) -0.0023(8)

loop_
_atom_type_symbol
_atom_type_description
_atom_type_scat_dispersion_real
_atom_type_scat_dispersion_imag
_atom_type_scat_source
C C 0.0181 0.0091 'International Tables Vol C Tables 4.2.6.8 and 6.1.1.4'
H H 0.0000 0.0000 'International Tables Vol C Tables 4.2.6.8 and 6.1.1.4'
N N 0.0311 0.0180 'International Tables Vol C Tables 4.2.6.8 and 6.1.1.4'
O O 0.0492 0.0322 'International Tables Vol C Tables 4.2.6.8 and 6.1.1.4'

loop_
_geom_angle_atom_site_label_1
_geom_angle_atom_site_label_2
_geom_angle_atom_site_label_3
_geom_angle
_geom_angle_site_symmetry_1
_geom_angle_site_symmetry_3
_geom_angle_publ_flag
C2 C1 C10 119.3(2) . . ?
C2 C1 C11 117.73(19) . . ?
C10 C1 C11 122.8(2) . . ?
C23 O1 C24 119.99(18) . . ?
C23 N1 C22 118.16(19) . . ?
C23 N1 C21 124.8(2) . . ?
C22 N1 C21 116.97(17) . . ?
C1 C2 C3 120.6(2) . . ?
C1 C2 C21 120.4(2) . . ?
C3 C2 C21 118.8(2) . . ?
C4 C3 C2 120.9(2) . . ?
C3 C4 C5 120.4(2) . . ?
C4 C5 C6 121.0(2) . . ?
C4 C5 C10 119.8(2) . . ?
C6 C5 C10 119.2(2) . . ?
C7 C6 C5 120.5(2) . . ?
C6 C7 C8 120.9(2) . . ?
C9 C8 C7 120.0(3) . . ?
C8 C9 C10 121.0(2) . . ?
C9 C10 C5 118.3(2) . . ?
C9 C10 C1 122.8(2) . . ?
C5 C10 C1 118.8(2) . . ?
C12 C11 C20 119.8(2) . . ?
C12 C11 C1 116.8(2) . . ?
C20 C11 C1 123.06(19) . . ?
C11 C12 C13 120.2(2) . . ?
C11 C12 C22 119.5(2) . . ?
C13 C12 C22 120.10(19) . . ?
C14 C13 C12 120.3(2) . . ?
C14 C13 C28 120.2(2) . . ?
C12 C13 C28 119.4(2) . . ?
C13 C14 C15 120.9(2) . . ?
C14 C15 C16 120.8(2) . . ?
C14 C15 C20 119.5(2) . . ?
C16 C15 C20 119.7(2) . . ?
C17 C16 C15 120.6(2) . . ?
C16 C17 C18 120.0(2) . . ?
C19 C18 C17 120.9(2) . . ?
C18 C19 C20 120.9(2) . . ?
C19 C20 C15 117.9(2) . . ?
C19 C20 C11 122.9(2) . . ?
C15 C20 C11 119.21(19) . . ?
N1 C21 C2 109.06(19) . . ?
N1 C22 C12 108.67(18) . . ?
O2 C23 O1 125.2(2) . . ?
O2 C23 N1 123.8(2) . . ?
O1 C23 N1 111.01(19) . . ?
O1 C24 C26 110.8(2) . . ?
O1 C24 C25 109.5(2) . . ?
C26 C24 C25 112.4(3) . . ?
O1 C24 C27 102.3(2) . . ?
C26 C24 C27 110.6(2) . . ?
C25 C24 C27 110.8(2) . . ?
C29 C28 C13 177.3(3) . . ?
C28 C29 C30' 175.4(3) . . ?
C28 C29 C30 175.4(3) . . ?
C31 C30 C34 119.96(7) . . ?
C31 C30 C29 121.6(3) . . ?
C34 C30 C29 118.2(3) . . ?
C32 C36 C33 120.01(7) . . ?
C30 C31 C32 120.02(8) . . ?
C36 C32 C31 120.05(8) . . ?
C34 C33 C36 119.94(8) . . ?
C33 C34 C30 120.03(8) . . ?
C31' C30' C34' 120.00(7) . . ?
C31' C30' C29 115.4(3) . . ?
C34' C30' C29 124.5(3) . . ?
C30' C31' C32' 120.04(8) . . ?
C36' C32' C31' 120.02(8) . . ?
C32' C36' C33' 119.96(7) . . ?
C34' C33' C36' 120.02(8) . . ?
C33' C34' C30' 119.97(8) . . ?

loop_
_geom_bond_atom_site_label_1
_geom_bond_atom_site_label_2
_geom_bond_distance
_geom_bond_site_symmetry_2
_geom_bond_publ_flag
C1 C2 1.390(3) . ?
C1 C10 1.438(3) . ?
C1 C11 1.490(3) . ?
O1 C23 1.354(3) . ?
O1 C24 1.465(3) . ?
N1 C23 1.358(3) . ?
N1 C22 1.466(3) . ?
N1 C21 1.475(3) . ?
C2 C3 1.415(3) . ?
C2 C21 1.512(3) . ?
O2 C23 1.214(3) . ?
C3 C4 1.365(4) . ?
C4 C5 1.417(4) . ?
C5 C6 1.417(3) . ?
C5 C10 1.427(3) . ?
C6 C7 1.359(4) . ?
C7 C8 1.407(4) . ?
C8 C9 1.370(3) . ?
C9 C10 1.415(3) . ?
C11 C12 1.390(3) . ?
C11 C20 1.436(3) . ?
C12 C13 1.430(3) . ?
C12 C22 1.508(3) . ?
C13 C14 1.372(3) . ?
C13 C28 1.439(3) . ?
C14 C15 1.418(3) . ?
C15 C16 1.419(3) . ?
C15 C20 1.424(3) . ?
C16 C17 1.367(3) . ?
C17 C18 1.409(3) . ?
C18 C19 1.367(3) . ?
C19 C20 1.423(3) . ?
C24 C26 1.511(4) . ?
C24 C25 1.520(4) . ?
C24 C27 1.520(4) . ?
C28 C29 1.201(3) . ?
C29 C30' 1.434(5) . ?
C29 C30 1.434(5) . ?
C30 C31 1.3900(11) . ?
C30 C34 1.3918(11) . ?
C36 C32 1.3885(11) . ?
C36 C33 1.3925(11) . ?
C31 C32 1.3909(11) . ?
C33 C34 1.3901(11) . ?
C30' C31' 1.3892(11) . ?
C30' C34' 1.3920(11) . ?
C31' C32' 1.3906(11) . ?
C32' C36' 1.3904(11) . ?
C36' C33' 1.3914(11) . ?
C33' C34' 1.3902(11) . ?
